data_1543193
loop_
_publ_author_name
'Xu, Bingjia'
'Li, Wenlang'
'He, Jiajun'
'Wu, Sikai'
'Zhu, Qiangzhong'
'Yang, Zhiyong'
'Wu, Yuan-Chun'
'Zhang, Yi'
'Jin, Chongjun'
'Lu, Po-Yen'
'Chi, Zhenguo'
'Liu, Siwei'
'Xu, Jiarui'
'Bryce, Martin R.'

_publ_section_title
;
 Achieving very bright mechanoluminescence from purely organic
 luminophores with aggregation-induced emission by crystal design
;
_journal_issue 8
_journal_name_full 'Chem. Sci.'
_journal_page_first 5307
_journal_paper_doi 10.1039/C6SC01325B
_journal_volume 7
_journal_year 2016
_chemical_formula_sum 'C28 H22 O'
_chemical_formula_weight 374.46
_chemical_name_systematic p-P4Ac
_space_group_IT_number 2
_symmetry_cell_setting triclinic
_symmetry_space_group_name_Hall '-P 1'
_symmetry_space_group_name_H-M 'P -1'
_atom_sites_solution_hydrogens geom
_atom_sites_solution_primary direct
_atom_sites_solution_secondary difmap
_audit_creation_method SHELXL-97
_audit_update_record
;
2016-03-15 deposited with the CCDC.
2016-04-26 downloaded from the CCDC.
;
_cell_angle_alpha 81.99
_cell_angle_beta 81.95
_cell_angle_gamma 89.78
_cell_formula_units_Z 4
_cell_length_a 9.075
_cell_length_b 11.785
_cell_length_c 19.801
_cell_measurement_reflns_used 7255
_cell_measurement_temperature 153(2)
_cell_measurement_theta_max 73.5290
_cell_measurement_theta_min 3.8160
_cell_volume 2076.105
_computing_structure_refinement 'SHELXL-97 (Sheldrick, 1997)'
_computing_structure_solution 'SHELXS-97 (Sheldrick, 1990)'
_diffrn_ambient_temperature 153(2)
_diffrn_measured_fraction_theta_full 0.9977
_diffrn_measured_fraction_theta_max 0.9617
_diffrn_measurement_device_type 'multiwire proportional'
_diffrn_measurement_method 'phi and omega scans'
_diffrn_radiation_monochromator graphite
_diffrn_radiation_source 'fine-focus sealed tube'
_diffrn_radiation_type CuK\a
_diffrn_radiation_wavelength 1.54178
_diffrn_reflns_av_R_equivalents 0.0189
_diffrn_reflns_av_sigmaI/netI 0.0252
_diffrn_reflns_limit_h_max 11
_diffrn_reflns_limit_h_min -7
_diffrn_reflns_limit_k_max 13
_diffrn_reflns_limit_k_min -14
_diffrn_reflns_limit_l_max 24
_diffrn_reflns_limit_l_min -22
_diffrn_reflns_number 14065
_diffrn_reflns_theta_full 66.9682
_diffrn_reflns_theta_max 73.86
_diffrn_reflns_theta_min 3.79
_exptl_absorpt_coefficient_mu 0.546
_exptl_absorpt_correction_T_max 0.8986
_exptl_absorpt_correction_T_min 0.8986
_exptl_absorpt_correction_type multi-scan
_exptl_absorpt_process_details multi-scan
_exptl_crystal_density_diffrn 1.198
_exptl_crystal_density_method 'not measured'
_exptl_crystal_description block
_exptl_crystal_F_000 792
_exptl_crystal_size_max 0.20
_exptl_crystal_size_mid 0.20
_exptl_crystal_size_min 0.20
_refine_diff_density_max 0.488
_refine_diff_density_min -0.397
_refine_diff_density_rms 0.039
_refine_ls_extinction_method none
_refine_ls_goodness_of_fit_ref 1.030
_refine_ls_hydrogen_treatment mixed
_refine_ls_matrix_type full
_refine_ls_number_parameters 525
_refine_ls_number_reflns 8116
_refine_ls_number_restraints 0
_refine_ls_restrained_S_all 1.030
_refine_ls_R_factor_all 0.0515
_refine_ls_R_factor_gt 0.0457
_refine_ls_shift/su_max 0.000
_refine_ls_shift/su_mean 0.000
_refine_ls_structure_factor_coef Fsqd
_refine_ls_weighting_details 'calc w=1/[\s^2^(Fo^2^)+(0.0641P)^2^+0.6200P] where P=(Fo^2^+2Fc^2^)/3'
_refine_ls_weighting_scheme calc
_refine_ls_wR_factor_gt 0.1206
_refine_ls_wR_factor_ref 0.1268
_reflns_number_gt 7117
_reflns_number_total 8116
_reflns_threshold_expression >2sigma(I)
_cod_data_source_file c6sc01325b2.cif
_cod_data_source_block p-P4Ac
_cod_depositor_comments
;
The following automatic conversions were performed:

'_symmetry_cell_setting' value 'Triclinic' changed to 'triclinic'
according to
/usr/data/users/saulius/crontab/automatic-downloads/rss-feeds/RSC/lib/dictionaries/cif_core.dic
dictionary named 'cif_core.dic' version 2.4.2 from 2011-04-26.

Automatic conversion script
Id: cif_fix_values 4268 2015-11-12 08:31:59Z antanas 

 Adding full bibliography for 1543189--1543193.cif.
;
_cod_original_cell_volume 2076.1
_cod_original_sg_symbol_H-M P-1
_cod_database_code 1543193

loop_
_symmetry_equiv_pos_as_xyz
'x, y, z'
'-x, -y, -z'

loop_
_atom_site_label
_atom_site_type_symbol
_atom_site_fract_x
_atom_site_fract_y
_atom_site_fract_z
_atom_site_U_iso_or_equiv
_atom_site_adp_type
_atom_site_occupancy
_atom_site_symmetry_multiplicity
_atom_site_calc_flag
_atom_site_refinement_flags
O101 O 0.47993(13) 0.18318(9) 1.01860(5) 0.0438(3) Uani 1 1 d .
C121 C 0.85471(14) 0.10338(12) 0.82077(6) 0.0286(3) Uani 1 1 d .
C124 C 0.67023(16) 0.19872(12) 0.92345(7) 0.0323(3) Uani 1 1 d .
C109 C 0.80044(15) 0.18404(12) 0.61656(7) 0.0315(3) Uani 1 1 d .
H109 H 0.8927 0.1982 0.5896 0.038 Uiso 1 1 calc R
C114 C 0.95463(14) 0.05009(11) 0.76734(7) 0.0287(3) Uani 1 1 d .
C116 C 1.13207(16) -0.11568(12) 0.77789(7) 0.0360(3) Uani 1 1 d .
H116 H 1.0780 -0.1545 0.7514 0.043 Uiso 1 1 calc R
C126 C 0.84629(16) 0.22153(12) 0.81876(7) 0.0350(3) Uani 1 1 d .
H126 H 0.9016 0.2693 0.7829 0.042 Uiso 1 1 calc R
C122 C 0.77111(16) 0.03332(12) 0.87523(7) 0.0329(3) Uani 1 1 d .
H122 H 0.7776 -0.0459 0.8778 0.039 Uiso 1 1 calc R
C123 C 0.67867(16) 0.08030(12) 0.92539(7) 0.0335(3) Uani 1 1 d .
H123 H 0.6217 0.0324 0.9607 0.040 Uiso 1 1 calc R
C125 C 0.75592(17) 0.26884(12) 0.86991(7) 0.0362(3) Uani 1 1 d .
H125 H 0.7526 0.3480 0.8684 0.043 Uiso 1 1 calc R
C115 C 1.08640(14) -0.00818(12) 0.79327(6) 0.0300(3) Uani 1 1 d .
C107 C 0.92742(14) 0.05642(11) 0.70144(7) 0.0291(3) Uani 1 1 d .
C108 C 0.78969(15) 0.10883(12) 0.67793(7) 0.0307(3) Uani 1 1 d .
C104 C 1.03561(15) 0.01358(11) 0.64721(7) 0.0305(3) Uani 1 1 d .
C105 C 1.18452(16) 0.04765(12) 0.63617(7) 0.0335(3) Uani 1 1 d .
H105 H 1.2169 0.1009 0.6616 0.040 Uiso 1 1 calc R
C127 C 0.56745(17) 0.24576(13) 0.97816(7) 0.0369(3) Uani 1 1 d .
C103 C 0.98915(19) -0.06378(14) 0.60701(8) 0.0412(3) Uani 1 1 d .
H103 H 0.8896 -0.0864 0.6129 0.049 Uiso 1 1 calc R
C110 C 0.67552(17) 0.23842(13) 0.59487(8) 0.0376(3) Uani 1 1 d .
H110 H 0.6851 0.2894 0.5541 0.045 Uiso 1 1 calc R
C117 C 1.25738(18) -0.16568(14) 0.80155(8) 0.0432(3) Uani 1 1 d .
H117 H 1.2872 -0.2371 0.7903 0.052 Uiso 1 1 calc R
C106 C 1.28582(18) 0.00322(13) 0.58759(8) 0.0416(3) Uani 1 1 d .
H106 H 1.3854 0.0259 0.5812 0.050 Uiso 1 1 calc R
C120 C 1.16793(16) 0.04614(14) 0.83479(7) 0.0366(3) Uani 1 1 d .
H120 H 1.1380 0.1171 0.8467 0.044 Uiso 1 1 calc R
C119 C 1.29320(18) -0.00450(15) 0.85847(8) 0.0441(4) Uani 1 1 d .
H119 H 1.3467 0.0331 0.8857 0.053 Uiso 1 1 calc R
C118 C 1.33836(18) -0.11001(15) 0.84184(8) 0.0444(4) Uani 1 1 d .
H118 H 1.4224 -0.1436 0.8575 0.053 Uiso 1 1 calc R
C101 C 1.2386(2) -0.07457(14) 0.54877(8) 0.0469(4) Uani 1 1 d .
H101 H 1.3063 -0.1047 0.5165 0.056 Uiso 1 1 calc R
C102 C 1.0906(2) -0.10728(15) 0.55818(9) 0.0492(4) Uani 1 1 d .
H102 H 1.0584 -0.1589 0.5316 0.059 Uiso 1 1 calc R
C113 C 0.64841(17) 0.08545(16) 0.71556(8) 0.0442(4) Uani 1 1 d .
H113 H 0.6376 0.0329 0.7557 0.053 Uiso 1 1 calc R
C112 C 0.52415(18) 0.13989(19) 0.69361(9) 0.0551(5) Uani 1 1 d .
H112 H 0.4310 0.1243 0.7195 0.066 Uiso 1 1 calc R
C111 C 0.53731(18) 0.21698(16) 0.63365(9) 0.0479(4) Uani 1 1 d .
H111 H 0.4538 0.2540 0.6196 0.057 Uiso 1 1 calc R
C128 C 0.5734(2) 0.37167(15) 0.98207(9) 0.0539(4) Uani 1 1 d .
H12A H 0.4930 0.3909 1.0152 0.081 Uiso 1 1 calc R
H12B H 0.5645 0.4138 0.9377 0.081 Uiso 1 1 calc R
H12C H 0.6665 0.3910 0.9958 0.081 Uiso 1 1 calc R
C214 C 0.57546(14) 0.47679(11) 0.25031(7) 0.0294(3) Uani 1 1 d .
C216 C 0.44144(15) 0.37769(12) 0.17247(7) 0.0318(3) Uani 1 1 d .
H216 H 0.5339 0.3644 0.1483 0.038 Uiso 1 1 calc R
C215 C 0.43371(15) 0.43931(11) 0.22822(7) 0.0302(3) Uani 1 1 d .
C204 C 0.49747(15) 0.38236(12) 0.37033(7) 0.0320(3) Uani 1 1 d .
C208 C 0.74207(14) 0.48860(12) 0.33990(7) 0.0296(3) Uani 1 1 d .
C209 C 0.79963(15) 0.59999(12) 0.32345(7) 0.0305(3) Uani 1 1 d .
H209 H 0.7536 0.6537 0.2947 0.037 Uiso 1 1 calc R
C221 C 0.68207(14) 0.53892(11) 0.19292(6) 0.0282(3) Uani 1 1 d .
C207 C 0.60414(14) 0.45157(11) 0.31546(7) 0.0296(3) Uani 1 1 d .
C210 C 0.92533(16) 0.63152(13) 0.34969(7) 0.0344(3) Uani 1 1 d .
H210 H 0.9619 0.7064 0.3387 0.041 Uiso 1 1 calc R
C212 C 0.94156(17) 0.44160(14) 0.40842(8) 0.0408(3) Uani 1 1 d .
H212 H 0.9898 0.3879 0.4363 0.049 Uiso 1 1 calc R
C222 C 0.64336(16) 0.64325(13) 0.15859(8) 0.0375(3) Uani 1 1 d .
H222 H 0.5534 0.6762 0.1734 0.045 Uiso 1 1 calc R
C226 C 0.81774(16) 0.49182(13) 0.16988(8) 0.0376(3) Uani 1 1 d .
H226 H 0.8466 0.4230 0.1930 0.045 Uiso 1 1 calc R
C217 C 0.31420(16) 0.33594(13) 0.15241(8) 0.0364(3) Uani 1 1 d .
H217 H 0.3216 0.2933 0.1160 0.044 Uiso 1 1 calc R
C203 C 0.43201(16) 0.43311(14) 0.42633(8) 0.0389(3) Uani 1 1 d .
H203 H 0.4553 0.5090 0.4290 0.047 Uiso 1 1 calc R
C213 C 0.81413(16) 0.41000(13) 0.38339(8) 0.0369(3) Uani 1 1 d .
H213 H 0.7763 0.3356 0.3957 0.044 Uiso 1 1 calc R
C211 C 0.99656(16) 0.55268(14) 0.39194(7) 0.0381(3) Uani 1 1 d .
H211 H 1.0809 0.5742 0.4091 0.046 Uiso 1 1 calc R
C223 C 0.73733(17) 0.69893(13) 0.10248(8) 0.0402(3) Uani 1 1 d .
H223 H 0.7107 0.7695 0.0807 0.048 Uiso 1 1 calc R
C220 C 0.29334(16) 0.46294(13) 0.26133(7) 0.0370(3) Uani 1 1 d .
H220 H 0.2853 0.5059 0.2976 0.044 Uiso 1 1 calc R
C205 C 0.46507(17) 0.26790(13) 0.36798(8) 0.0403(3) Uani 1 1 d .
H205 H 0.5081 0.2325 0.3310 0.048 Uiso 1 1 calc R
C219 C 0.16583(16) 0.42313(15) 0.24076(8) 0.0441(4) Uani 1 1 d .
H219 H 0.0729 0.4400 0.2631 0.053 Uiso 1 1 calc R
O201 O 1.07921(19) 0.65188(14) -0.00777(8) 0.0803(5) Uani 1 1 d .
C224 C 0.87123(17) 0.65006(13) 0.07846(7) 0.0382(3) Uani 1 1 d .
C225 C 0.91012(18) 0.54587(14) 0.11319(8) 0.0435(4) Uani 1 1 d .
H225 H 0.9993 0.5122 0.0981 0.052 Uiso 1 1 calc R
C218 C 0.17577(16) 0.35820(14) 0.18705(8) 0.0415(3) Uani 1 1 d .
H218 H 0.0899 0.3297 0.1743 0.050 Uiso 1 1 calc R
C206 C 0.36830(18) 0.20644(15) 0.42093(10) 0.0506(4) Uani 1 1 d .
H206 H 0.3490 0.1293 0.4198 0.061 Uiso 1 1 calc R
C202 C 0.33268(18) 0.37232(17) 0.47810(8) 0.0493(4) Uani 1 1 d .
H202 H 0.2877 0.4077 0.5147 0.059 Uiso 1 1 calc R
C201 C 0.30071(17) 0.25850(17) 0.47506(9) 0.0540(5) Uani 1 1 d .
H201 H 0.2337 0.2173 0.5095 0.065 Uiso 1 1 calc R
C227 C 0.9736(2) 0.70490(17) 0.01679(8) 0.0505(4) Uani 1 1 d .
C228 C 0.9467(3) 0.8259(2) -0.01237(12) 0.0831(8) Uani 1 1 d .
H22A H 0.9659 0.8762 0.0197 0.125 Uiso 1 1 calc R
H22B H 0.8451 0.8332 -0.0206 0.125 Uiso 1 1 calc R
H22C H 1.0118 0.8460 -0.0549 0.125 Uiso 1 1 calc R

loop_
_atom_site_aniso_label
_atom_site_aniso_U_11
_atom_site_aniso_U_22
_atom_site_aniso_U_33
_atom_site_aniso_U_23
_atom_site_aniso_U_13
_atom_site_aniso_U_12
O101 0.0489(6) 0.0429(6) 0.0345(5) -0.0010(4) 0.0070(5) 0.0067(5)
C121 0.0260(6) 0.0358(7) 0.0243(6) -0.0035(5) -0.0055(5) 0.0005(5)
C124 0.0365(7) 0.0342(7) 0.0257(6) -0.0031(5) -0.0045(5) 0.0022(5)
C109 0.0325(7) 0.0346(7) 0.0291(6) -0.0086(5) -0.0063(5) 0.0006(5)
C114 0.0267(6) 0.0315(6) 0.0274(6) -0.0029(5) -0.0032(5) -0.0020(5)
C116 0.0383(7) 0.0343(7) 0.0347(7) 0.0004(5) -0.0079(6) -0.0017(6)
C126 0.0395(7) 0.0355(7) 0.0272(6) -0.0010(5) 0.0017(5) -0.0050(6)
C122 0.0363(7) 0.0297(6) 0.0309(7) -0.0006(5) -0.0024(5) 0.0028(5)
C123 0.0357(7) 0.0340(7) 0.0272(6) 0.0025(5) 0.0014(5) 0.0015(5)
C125 0.0468(8) 0.0297(7) 0.0306(7) -0.0041(5) 0.0001(6) -0.0016(6)
C115 0.0278(6) 0.0367(7) 0.0237(6) 0.0003(5) -0.0016(5) -0.0013(5)
C107 0.0278(6) 0.0317(6) 0.0281(6) -0.0047(5) -0.0052(5) -0.0011(5)
C108 0.0296(7) 0.0360(7) 0.0285(6) -0.0079(5) -0.0076(5) -0.0006(5)
C104 0.0354(7) 0.0311(6) 0.0254(6) -0.0027(5) -0.0070(5) 0.0048(5)
C105 0.0377(7) 0.0322(7) 0.0295(6) -0.0038(5) -0.0014(5) 0.0020(5)
C127 0.0441(8) 0.0380(7) 0.0277(7) -0.0031(6) -0.0029(6) 0.0047(6)
C103 0.0453(8) 0.0436(8) 0.0394(8) -0.0138(6) -0.0140(6) 0.0051(6)
C110 0.0417(8) 0.0391(8) 0.0344(7) -0.0070(6) -0.0117(6) 0.0060(6)
C117 0.0446(8) 0.0378(8) 0.0451(8) 0.0025(6) -0.0080(7) 0.0063(6)
C106 0.0428(8) 0.0398(8) 0.0378(8) -0.0012(6) 0.0048(6) 0.0069(6)
C120 0.0345(7) 0.0444(8) 0.0324(7) -0.0070(6) -0.0084(6) 0.0017(6)
C119 0.0377(8) 0.0573(10) 0.0395(8) -0.0055(7) -0.0143(6) 0.0003(7)
C118 0.0368(8) 0.0516(9) 0.0431(8) 0.0044(7) -0.0110(6) 0.0072(7)
C101 0.0629(10) 0.0423(8) 0.0337(8) -0.0080(6) 0.0015(7) 0.0179(7)
C102 0.0696(12) 0.0441(9) 0.0399(8) -0.0181(7) -0.0162(8) 0.0135(8)
C113 0.0316(7) 0.0654(10) 0.0339(7) 0.0021(7) -0.0078(6) -0.0060(7)
C112 0.0267(8) 0.0927(14) 0.0443(9) -0.0027(9) -0.0061(6) -0.0006(8)
C111 0.0351(8) 0.0659(11) 0.0459(9) -0.0104(8) -0.0148(7) 0.0126(7)
C128 0.0780(13) 0.0403(9) 0.0397(8) -0.0112(7) 0.0101(8) 0.0032(8)
C214 0.0268(6) 0.0293(6) 0.0303(6) -0.0022(5) 0.0006(5) 0.0033(5)
C216 0.0272(6) 0.0352(7) 0.0319(7) -0.0035(5) -0.0014(5) 0.0037(5)
C215 0.0285(6) 0.0318(6) 0.0283(6) 0.0012(5) -0.0033(5) 0.0026(5)
C204 0.0258(6) 0.0372(7) 0.0307(7) 0.0032(5) -0.0039(5) -0.0007(5)
C208 0.0253(6) 0.0337(7) 0.0280(6) -0.0026(5) 0.0006(5) -0.0001(5)
C209 0.0319(7) 0.0328(7) 0.0254(6) -0.0021(5) -0.0008(5) -0.0004(5)
C221 0.0261(6) 0.0323(6) 0.0260(6) -0.0026(5) -0.0038(5) -0.0024(5)
C207 0.0255(6) 0.0300(6) 0.0320(7) -0.0023(5) -0.0016(5) 0.0018(5)
C210 0.0342(7) 0.0389(7) 0.0293(7) -0.0073(5) 0.0014(5) -0.0059(6)
C212 0.0339(7) 0.0473(8) 0.0408(8) 0.0002(6) -0.0106(6) 0.0041(6)
C222 0.0307(7) 0.0393(8) 0.0398(8) 0.0034(6) -0.0051(6) 0.0024(6)
C226 0.0318(7) 0.0338(7) 0.0430(8) -0.0008(6) 0.0044(6) 0.0010(5)
C217 0.0342(7) 0.0369(7) 0.0383(7) -0.0080(6) -0.0031(6) -0.0004(6)
C203 0.0340(7) 0.0463(8) 0.0338(7) -0.0016(6) 0.0002(6) -0.0003(6)
C213 0.0331(7) 0.0348(7) 0.0404(8) 0.0024(6) -0.0038(6) -0.0010(6)
C211 0.0294(7) 0.0512(9) 0.0345(7) -0.0089(6) -0.0040(5) -0.0029(6)
C223 0.0404(8) 0.0405(8) 0.0375(7) 0.0087(6) -0.0113(6) -0.0056(6)
C220 0.0314(7) 0.0465(8) 0.0329(7) -0.0081(6) -0.0012(5) 0.0046(6)
C205 0.0371(8) 0.0391(8) 0.0436(8) 0.0012(6) -0.0082(6) -0.0036(6)
C219 0.0270(7) 0.0597(10) 0.0435(8) -0.0089(7) 0.0037(6) 0.0018(6)
O201 0.0885(11) 0.0768(10) 0.0635(9) -0.0158(8) 0.0385(8) -0.0241(9)
C224 0.0424(8) 0.0444(8) 0.0271(7) -0.0048(6) -0.0020(6) -0.0140(6)
C225 0.0383(8) 0.0427(8) 0.0454(9) -0.0082(7) 0.0110(6) -0.0035(6)
C218 0.0285(7) 0.0473(8) 0.0485(9) -0.0066(7) -0.0039(6) -0.0068(6)
C206 0.0385(8) 0.0448(9) 0.0638(11) 0.0156(8) -0.0134(8) -0.0110(7)
C202 0.0347(8) 0.0744(12) 0.0326(8) 0.0063(7) 0.0026(6) 0.0052(8)
C201 0.0296(8) 0.0720(12) 0.0489(9) 0.0274(9) -0.0017(7) -0.0071(7)
C227 0.0535(10) 0.0660(11) 0.0298(7) -0.0063(7) 0.0018(7) -0.0227(8)
C228 0.0722(14) 0.0965(18) 0.0610(13) 0.0429(12) 0.0061(11) -0.0119(12)

loop_
_atom_type_symbol
_atom_type_description
_atom_type_scat_dispersion_real
_atom_type_scat_dispersion_imag
_atom_type_scat_source
C C 0.0181 0.0091 'International Tables Vol C Tables 4.2.6.8 and 6.1.1.4'
H H 0.0000 0.0000 'International Tables Vol C Tables 4.2.6.8 and 6.1.1.4'
O O 0.0492 0.0322 'International Tables Vol C Tables 4.2.6.8 and 6.1.1.4'

loop_
_geom_angle_atom_site_label_1
_geom_angle_atom_site_label_2
_geom_angle_atom_site_label_3
_geom_angle
C126 C121 C122 118.72(12)
C126 C121 C114 121.61(12)
C122 C121 C114 119.64(12)
C123 C124 C125 118.80(13)
C123 C124 C127 118.70(12)
C125 C124 C127 122.48(13)
C110 C109 C108 121.12(13)
C110 C109 H109 119.4
C108 C109 H109 119.4
C107 C114 C115 123.68(12)
C107 C114 C121 122.31(12)
C115 C114 C121 114.00(11)
C117 C116 C115 120.82(14)
C117 C116 H116 119.6
C115 C116 H116 119.6
C125 C126 C121 120.54(13)
C125 C126 H126 119.7
C121 C126 H126 119.7
C123 C122 C121 120.80(13)
C123 C122 H122 119.6
C121 C122 H122 119.6
C122 C123 C124 120.50(13)
C122 C123 H123 119.7
C124 C123 H123 119.7
C126 C125 C124 120.60(13)
C126 C125 H125 119.7
C124 C125 H125 119.7
C116 C115 C120 117.99(13)
C116 C115 C114 122.58(12)
C120 C115 C114 119.43(12)
C114 C107 C104 121.68(12)
C114 C107 C108 122.52(12)
C104 C107 C108 115.78(11)
C109 C108 C113 117.95(13)
C109 C108 C107 119.68(12)
C113 C108 C107 122.37(13)
C105 C104 C103 118.41(13)
C105 C104 C107 121.40(12)
C103 C104 C107 120.18(13)
C104 C105 C106 120.92(14)
C104 C105 H105 119.5
C106 C105 H105 119.5
O101 C127 C124 120.66(13)
O101 C127 C128 120.51(14)
C124 C127 C128 118.83(13)
C102 C103 C104 120.45(16)
C102 C103 H103 119.8
C104 C103 H103 119.8
C111 C110 C109 120.20(14)
C111 C110 H110 119.9
C109 C110 H110 119.9
C118 C117 C116 120.50(15)
C118 C117 H117 119.7
C116 C117 H117 119.7
C101 C106 C105 120.03(15)
C101 C106 H106 120.0
C105 C106 H106 120.0
C119 C120 C115 120.91(14)
C119 C120 H120 119.5
C115 C120 H120 119.5
C118 C119 C120 120.36(15)
C118 C119 H119 119.8
C120 C119 H119 119.8
C119 C118 C117 119.39(14)
C119 C118 H118 120.3
C117 C118 H118 120.3
C102 C101 C106 119.65(15)
C102 C101 H101 120.2
C106 C101 H101 120.2
C101 C102 C103 120.52(15)
C101 C102 H102 119.7
C103 C102 H102 119.7
C112 C113 C108 120.59(15)
C112 C113 H113 119.7
C108 C113 H113 119.7
C111 C112 C113 120.71(15)
C111 C112 H112 119.6
C113 C112 H112 119.6
C110 C111 C112 119.35(15)
C110 C111 H111 120.3
C112 C111 H111 120.3
C127 C128 H12A 109.5
C127 C128 H12B 109.5
H12A C128 H12B 109.5
C127 C128 H12C 109.5
H12A C128 H12C 109.5
H12B C128 H12C 109.5
C207 C214 C221 123.93(12)
C207 C214 C215 122.21(12)
C221 C214 C215 113.81(11)
C217 C216 C215 121.38(13)
C217 C216 H216 119.3
C215 C216 H216 119.3
C220 C215 C216 118.09(13)
C220 C215 C214 122.72(12)
C216 C215 C214 119.19(12)
C205 C204 C203 118.90(13)
C205 C204 C207 121.95(13)
C203 C204 C207 119.12(13)
C209 C208 C213 118.19(12)
C209 C208 C207 122.72(12)
C213 C208 C207 119.04(12)
C210 C209 C208 120.57(13)
C210 C209 H209 119.7
C208 C209 H209 119.7
C222 C221 C226 118.36(13)
C222 C221 C214 119.99(12)
C226 C221 C214 121.56(12)
C214 C207 C208 124.02(12)
C214 C207 C204 121.93(12)
C208 C207 C204 114.05(11)
C211 C210 C209 120.68(13)
C211 C210 H210 119.7
C209 C210 H210 119.7
C211 C212 C213 120.11(14)
C211 C212 H212 119.9
C213 C212 H212 119.9
C221 C222 C223 120.78(14)
C221 C222 H222 119.6
C223 C222 H222 119.6
C225 C226 C221 121.00(14)
C225 C226 H226 119.5
C221 C226 H226 119.5
C216 C217 C218 119.55(14)
C216 C217 H217 120.2
C218 C217 H217 120.2
C202 C203 C204 121.00(16)
C202 C203 H203 119.5
C204 C203 H203 119.5
C212 C213 C208 120.91(13)
C212 C213 H213 119.5
C208 C213 H213 119.5
C212 C211 C210 119.52(13)
C212 C211 H211 120.2
C210 C211 H211 120.2
C222 C223 C224 120.68(14)
C222 C223 H223 119.7
C224 C223 H223 119.7
C219 C220 C215 120.71(14)
C219 C220 H220 119.6
C215 C220 H220 119.6
C206 C205 C204 119.87(16)
C206 C205 H205 120.1
C204 C205 H205 120.1
C220 C219 C218 120.40(14)
C220 C219 H219 119.8
C218 C219 H219 119.8
C225 C224 C223 118.40(13)
C225 C224 C227 119.00(15)
C223 C224 C227 122.61(15)
C226 C225 C224 120.75(14)
C226 C225 H225 119.6
C224 C225 H225 119.6
C217 C218 C219 119.79(14)
C217 C218 H218 120.1
C219 C218 H218 120.1
C201 C206 C205 120.70(16)
C201 C206 H206 119.6
C205 C206 H206 119.6
C201 C202 C203 119.58(16)
C201 C202 H202 120.2
C203 C202 H202 120.2
C206 C201 C202 119.90(14)
C206 C201 H201 120.1
C202 C201 H201 120.1
O201 C227 C228 121.18(17)
O201 C227 C224 120.04(18)
C228 C227 C224 118.75(17)
C227 C228 H22A 109.5
C227 C228 H22B 109.5
H22A C228 H22B 109.5
C227 C228 H22C 109.5
H22A C228 H22C 109.5
H22B C228 H22C 109.5

loop_
_geom_bond_atom_site_label_1
_geom_bond_atom_site_label_2
_geom_bond_distance
O101 C127 1.2156(19)
C121 C126 1.390(2)
C121 C122 1.3956(18)
C121 C114 1.4993(18)
C124 C123 1.393(2)
C124 C125 1.3934(19)
C124 C127 1.4937(19)
C109 C110 1.391(2)
C109 C108 1.3926(19)
C109 H109 0.9300
C114 C107 1.3535(18)
C114 C115 1.4942(18)
C116 C117 1.388(2)
C116 C115 1.392(2)
C116 H116 0.9300
C126 C125 1.389(2)
C126 H126 0.9300
C122 C123 1.3831(19)
C122 H122 0.9300
C123 H123 0.9300
C125 H125 0.9300
C115 C120 1.3978(19)
C107 C104 1.4912(18)
C107 C108 1.4958(18)
C108 C113 1.397(2)
C104 C105 1.390(2)
C104 C103 1.393(2)
C105 C106 1.391(2)
C105 H105 0.9300
C127 C128 1.498(2)
C103 C102 1.389(2)
C103 H103 0.9300
C110 C111 1.380(2)
C110 H110 0.9300
C117 C118 1.386(2)
C117 H117 0.9300
C106 C101 1.381(2)
C106 H106 0.9300
C120 C119 1.391(2)
C120 H120 0.9300
C119 C118 1.377(2)
C119 H119 0.9300
C118 H118 0.9300
C101 C102 1.380(3)
C101 H101 0.9300
C102 H102 0.9300
C113 C112 1.388(2)
C113 H113 0.9300
C112 C111 1.382(3)
C112 H112 0.9300
C111 H111 0.9300
C128 H12A 0.9600
C128 H12B 0.9600
C128 H12C 0.9600
C214 C207 1.3441(19)
C214 C221 1.4931(17)
C214 C215 1.5023(19)
C216 C217 1.386(2)
C216 C215 1.3972(19)
C216 H216 0.9300
C215 C220 1.3944(19)
C204 C205 1.390(2)
C204 C203 1.392(2)
C204 C207 1.4992(18)
C208 C209 1.3931(19)
C208 C213 1.399(2)
C208 C207 1.4914(18)
C209 C210 1.390(2)
C209 H209 0.9300
C221 C222 1.3885(19)
C221 C226 1.3928(19)
C210 C211 1.382(2)
C210 H210 0.9300
C212 C211 1.382(2)
C212 C213 1.392(2)
C212 H212 0.9300
C222 C223 1.389(2)
C222 H222 0.9300
C226 C225 1.382(2)
C226 H226 0.9300
C217 C218 1.387(2)
C217 H217 0.9300
C203 C202 1.385(2)
C203 H203 0.9300
C213 H213 0.9300
C211 H211 0.9300
C223 C224 1.394(2)
C223 H223 0.9300
C220 C219 1.384(2)
C220 H220 0.9300
C205 C206 1.390(2)
C205 H205 0.9300
C219 C218 1.387(2)
C219 H219 0.9300
O201 C227 1.222(2)
C224 C225 1.391(2)
C224 C227 1.497(2)
C225 H225 0.9300
C218 H218 0.9300
C206 C201 1.378(3)
C206 H206 0.9300
C202 C201 1.385(3)
C202 H202 0.9300
C201 H201 0.9300
C227 C228 1.495(3)
C228 H22A 0.9600
C228 H22B 0.9600
C228 H22C 0.9600

loop_
_geom_torsion_atom_site_label_1
_geom_torsion_atom_site_label_2
_geom_torsion_atom_site_label_3
_geom_torsion_atom_site_label_4
_geom_torsion
C126 C121 C114 C107 -70.04(18)
C122 C121 C114 C107 111.96(15)
C126 C121 C114 C115 109.07(14)
C122 C121 C114 C115 -68.94(16)
C122 C121 C126 C125 -0.2(2)
C114 C121 C126 C125 -178.23(13)
C126 C121 C122 C123 1.6(2)
C114 C121 C122 C123 179.67(12)
C121 C122 C123 C124 -1.7(2)
C125 C124 C123 C122 0.3(2)
C127 C124 C123 C122 179.22(13)
C121 C126 C125 C124 -1.1(2)
C123 C124 C125 C126 1.1(2)
C127 C124 C125 C126 -177.78(14)
C117 C116 C115 C120 -1.8(2)
C117 C116 C115 C114 178.35(13)
C107 C114 C115 C116 -45.5(2)
C121 C114 C115 C116 135.41(13)
C107 C114 C115 C120 134.67(14)
C121 C114 C115 C120 -44.42(17)
C115 C114 C107 C104 -5.4(2)
C121 C114 C107 C104 173.62(12)
C115 C114 C107 C108 176.05(12)
C121 C114 C107 C108 -4.9(2)
C110 C109 C108 C113 2.9(2)
C110 C109 C108 C107 -176.93(12)
C114 C107 C108 C109 134.95(14)
C104 C107 C108 C109 -43.69(17)
C114 C107 C108 C113 -44.9(2)
C104 C107 C108 C113 136.47(14)
C114 C107 C104 C105 -51.66(19)
C108 C107 C104 C105 126.99(14)
C114 C107 C104 C103 127.24(15)
C108 C107 C104 C103 -54.11(18)
C103 C104 C105 C106 -1.8(2)
C107 C104 C105 C106 177.08(13)
C123 C124 C127 O101 -8.8(2)
C125 C124 C127 O101 170.06(14)
C123 C124 C127 C128 171.61(15)
C125 C124 C127 C128 -9.6(2)
C105 C104 C103 C102 1.3(2)
C107 C104 C103 C102 -177.59(14)
C108 C109 C110 C111 -1.1(2)
C115 C116 C117 C118 0.9(2)
C104 C105 C106 C101 1.0(2)
C116 C115 C120 C119 1.7(2)
C114 C115 C120 C119 -178.49(13)
C115 C120 C119 C118 -0.6(2)
C120 C119 C118 C117 -0.3(2)
C116 C117 C118 C119 0.2(2)
C105 C106 C101 C102 0.4(2)
C106 C101 C102 C103 -0.9(3)
C104 C103 C102 C101 0.0(2)
C109 C108 C113 C112 -2.8(2)
C107 C108 C113 C112 177.01(16)
C108 C113 C112 C111 1.0(3)
C109 C110 C111 C112 -0.9(3)
C113 C112 C111 C110 0.9(3)
C217 C216 C215 C220 -3.2(2)
C217 C216 C215 C214 176.52(12)
C207 C214 C215 C220 53.71(19)
C221 C214 C215 C220 -128.96(14)
C207 C214 C215 C216 -125.97(14)
C221 C214 C215 C216 51.36(16)
C213 C208 C209 C210 0.0(2)
C207 C208 C209 C210 177.48(12)
C207 C214 C221 C222 -119.01(15)
C215 C214 C221 C222 63.71(16)
C207 C214 C221 C226 64.65(19)
C215 C214 C221 C226 -112.63(14)
C221 C214 C207 C208 4.0(2)
C215 C214 C207 C208 -178.96(12)
C221 C214 C207 C204 -175.95(12)
C215 C214 C207 C204 1.1(2)
C209 C208 C207 C214 45.9(2)
C213 C208 C207 C214 -136.67(14)
C209 C208 C207 C204 -134.14(13)
C213 C208 C207 C204 43.27(17)
C205 C204 C207 C214 65.65(19)
C203 C204 C207 C214 -116.20(16)
C205 C204 C207 C208 -114.29(15)
C203 C204 C207 C208 63.86(16)
C208 C209 C210 C211 0.8(2)
C226 C221 C222 C223 0.3(2)
C214 C221 C222 C223 -176.14(13)
C222 C221 C226 C225 -1.6(2)
C214 C221 C226 C225 174.76(14)
C215 C216 C217 C218 1.8(2)
C205 C204 C203 C202 -1.9(2)
C207 C204 C203 C202 179.89(13)
C211 C212 C213 C208 1.7(2)
C209 C208 C213 C212 -1.3(2)
C207 C208 C213 C212 -178.80(13)
C213 C212 C211 C210 -0.9(2)
C209 C210 C211 C212 -0.3(2)
C221 C222 C223 C224 1.4(2)
C216 C215 C220 C219 2.0(2)
C214 C215 C220 C219 -177.64(14)
C203 C204 C205 C206 0.2(2)
C207 C204 C205 C206 178.38(13)
C215 C220 C219 C218 0.5(2)
C222 C223 C224 C225 -1.7(2)
C222 C223 C224 C227 177.91(14)
C221 C226 C225 C224 1.3(2)
C223 C224 C225 C226 0.4(2)
C227 C224 C225 C226 -179.24(14)
C216 C217 C218 C219 0.8(2)
C220 C219 C218 C217 -1.9(3)
C204 C205 C206 C201 1.7(2)
C204 C203 C202 C201 1.6(2)
C205 C206 C201 C202 -2.0(2)
C203 C202 C201 C206 0.3(2)
C225 C224 C227 O201 9.5(2)
C223 C224 C227 O201 -170.14(17)
C225 C224 C227 C228 -168.68(18)
C223 C224 C227 C228 11.7(2)
